data_4314873
loop_
_publ_author_name
'Jia-Ping Tong'
'Xiao-Jun Sun'
'Jun Tao'
'Rong-Bin Huang'
'Lan-Sun Zheng'

_publ_contact_author_address
;
Department of Chemistry
Xiamen University
Xiamen 361005
P. R. China
;
_publ_contact_author_email taojun@xmu.edu.cn
_publ_contact_author_name 'Dr. Jun Tao'
_publ_contact_author_phone 86-592-2185191
_publ_section_title
;
 In Situ C-C Coupling and Formation of a Heptanuclear Copper(II) Cluster
;
_journal_name_full 'Inorganic Chemistry'
_journal_page_first 1289
_journal_page_last 1291
_journal_paper_doi 10.1021/ic902205x
_journal_volume 49
_journal_year 2010
_chemical_formula_sum 'C70 H56 Cl4 Cu7 N14 O8'
_chemical_formula_weight 1807.87
_chemical_name_systematic
; 
 ? 
;
_space_group_IT_number 61
_symmetry_cell_setting orthorhombic
_symmetry_space_group_name_Hall '-P 2ac 2ab'
_symmetry_space_group_name_H-M 'P b c a'
_atom_sites_solution_hydrogens geom
_atom_sites_solution_primary direct
_atom_sites_solution_secondary difmap
_audit_creation_method SHELXL-97
_cell_angle_alpha 90.00
_cell_angle_beta 90.00
_cell_angle_gamma 90.00
_cell_formula_units_Z 8
_cell_length_a 22.6656(8)
_cell_length_b 20.6781(6)
_cell_length_c 32.5020(13)
_cell_measurement_temperature 173(2)
_cell_volume 15233.1(9)
_computing_structure_refinement 'SHELXL-97 (Sheldrick, 1997)'
_computing_structure_solution 'SHELXS-97 (Sheldrick, 1990)'
_diffrn_ambient_temperature 173(2)
_diffrn_measured_fraction_theta_full 0.994
_diffrn_measured_fraction_theta_max 0.994
_diffrn_radiation_monochromator graphite
_diffrn_radiation_source 'fine-focus sealed tube'
_diffrn_radiation_type MoK\a
_diffrn_radiation_wavelength 0.71073
_diffrn_reflns_av_R_equivalents 0.1100
_diffrn_reflns_av_sigmaI/netI 0.2803
_diffrn_reflns_limit_h_max 29
_diffrn_reflns_limit_h_min -29
_diffrn_reflns_limit_k_max 27
_diffrn_reflns_limit_k_min -26
_diffrn_reflns_limit_l_max 42
_diffrn_reflns_limit_l_min -29
_diffrn_reflns_number 63962
_diffrn_reflns_theta_full 28.00
_diffrn_reflns_theta_max 28.00
_diffrn_reflns_theta_min 2.25
_exptl_absorpt_coefficient_mu 2.119
_exptl_absorpt_correction_T_max 1.00
_exptl_absorpt_correction_T_min 0.88
_exptl_absorpt_correction_type multi-scan
_exptl_absorpt_process_details
;
CrysAlis RED, Oxford Diffraction Ltd.,
Version 1.171.32.24 (release 21-04-2008 CrysAlis171 .NET)
(compiled Apr 21 2008, 18:23:10)
Empirical absorption correction using spherical harmonics,
implemented in SCALE3 ABSPACK scaling algorithm.
;
_exptl_crystal_colour 'dark blue'
_exptl_crystal_density_diffrn 1.577
_exptl_crystal_density_method 'not measured'
_exptl_crystal_description block
_exptl_crystal_F_000 7272
_exptl_crystal_size_max 0.5
_exptl_crystal_size_mid 0.4
_exptl_crystal_size_min 0.4
_refine_diff_density_max 3.109
_refine_diff_density_min -0.826
_refine_diff_density_rms 0.120
_refine_ls_extinction_method none
_refine_ls_goodness_of_fit_ref 0.656
_refine_ls_hydrogen_treatment constr
_refine_ls_matrix_type full
_refine_ls_number_parameters 928
_refine_ls_number_reflns 18280
_refine_ls_number_restraints 0
_refine_ls_restrained_S_all 0.656
_refine_ls_R_factor_all 0.1553
_refine_ls_R_factor_gt 0.0587
_refine_ls_shift/su_max 0.001
_refine_ls_shift/su_mean 0.000
_refine_ls_structure_factor_coef Fsqd
_refine_ls_weighting_details 'calc w=1/[\s^2^(Fo^2^)+(0.0815P)^2^+0.0000P] where P=(Fo^2^+2Fc^2^)/3'
_refine_ls_weighting_scheme calc
_refine_ls_wR_factor_gt 0.1345
_refine_ls_wR_factor_ref 0.1521
_reflns_number_gt 6268
_reflns_number_total 18280
_reflns_threshold_expression >2sigma(I)
_cod_data_source_file ic902205x_si_002.cif
_cod_data_source_block 1
_cod_depositor_comments
;
The following automatic conversions were performed:

'_exptl_absorpt_correction_type' value 'Multi scan' changed to
'multi-scan' according to the built-in table from CIF Core dictionary
named 'cif_core.dic' version 2.4.1 from 2010-06-29.

Automatic conversion script
Id: cif_fix_values 1646 2011-03-28 12:23:43Z adriana 
;
_cod_database_code 4314873

loop_
_symmetry_equiv_pos_as_xyz
'x, y, z'
'-x+1/2, -y, z+1/2'
'-x, y+1/2, -z+1/2'
'x+1/2, -y+1/2, -z'
'-x, -y, -z'
'x-1/2, y, -z-1/2'
'x, -y-1/2, z-1/2'
'-x-1/2, y-1/2, z'

loop_
_atom_site_label
_atom_site_type_symbol
_atom_site_fract_x
_atom_site_fract_y
_atom_site_fract_z
_atom_site_U_iso_or_equiv
_atom_site_adp_type
_atom_site_occupancy
_atom_site_symmetry_multiplicity
_atom_site_calc_flag
_atom_site_refinement_flags
_atom_site_disorder_assembly
_atom_site_disorder_group
Cu1 Cu 0.69139(3) 0.73426(4) 0.09011(2) 0.02524(19) Uani 1 1 d . . .
Cu2 Cu 0.68534(3) 0.70673(3) 0.19474(2) 0.02202(19) Uani 1 1 d . . .
Cu3 Cu 0.61448(3) 0.62725(4) 0.13007(2) 0.02268(19) Uani 1 1 d . . .
Cu4 Cu 0.76866(3) 0.63176(4) 0.13447(2) 0.0248(2) Uani 1 1 d . . .
Cu5 Cu 0.72982(4) 0.73474(4) 0.28836(3) 0.0329(2) Uani 1 1 d . . .
Cu6 Cu 0.49250(3) 0.55587(4) 0.15731(3) 0.0308(2) Uani 1 1 d . . .
Cu7 Cu 0.65608(5) 0.79591(5) 0.00091(3) 0.0469(3) Uani 1 1 d . . .
Cl1 Cl 0.73449(9) 0.78283(9) 0.35003(6) 0.0458(5) Uani 1 1 d . . .
Cl2 Cl 0.41781(8) 0.48579(9) 0.15430(7) 0.0477(5) Uani 1 1 d . . .
Cl3 Cl 0.84108(9) 0.65271(9) 0.08832(6) 0.0507(5) Uani 1 1 d . . .
Cl4 Cl 0.69701(15) 0.84637(12) -0.05598(7) 0.0968(10) Uani 1 1 d . . .
O1W O 0.5687(3) 0.8559(3) 0.0011(2) 0.098(2) Uani 1 1 d . . .
O1 O 0.69996(17) 0.61681(18) 0.17503(12) 0.0201(10) Uani 1 1 d . . .
O1' O 0.56188(18) 0.60398(19) 0.17470(13) 0.0231(10) Uani 1 1 d . . .
N1 N 0.7895(2) 0.5429(3) 0.13879(17) 0.0260(13) Uani 1 1 d . . .
N2 N 0.8336(3) 0.5160(3) 0.11654(18) 0.0401(16) Uani 1 1 d . . .
H2A H 0.8509 0.5346 0.0961 0.048 Uiso 1 1 calc R . .
N1' N 0.4451(2) 0.6286(3) 0.17852(19) 0.0365(15) Uani 1 1 d . . .
N2' N 0.3923(2) 0.6442(3) 0.1612(2) 0.0498(18) Uani 1 1 d . . .
H2'A H 0.3709 0.6176 0.1474 0.060 Uiso 1 1 calc R . .
C1 C 0.6928(3) 0.5654(3) 0.20087(19) 0.0209(14) Uani 1 1 d . . .
C2 C 0.6510(3) 0.5683(3) 0.2327(2) 0.0247(16) Uani 1 1 d . . .
C3 C 0.6441(3) 0.5165(3) 0.2596(2) 0.0297(17) Uani 1 1 d . . .
H3A H 0.6161 0.5196 0.2804 0.036 Uiso 1 1 calc R . .
C4 C 0.6773(3) 0.4606(3) 0.2566(2) 0.0376(19) Uani 1 1 d . . .
C5 C 0.7174(3) 0.4584(3) 0.2253(2) 0.0334(18) Uani 1 1 d . . .
H5A H 0.7399 0.4210 0.2225 0.040 Uiso 1 1 calc R . .
C6 C 0.7272(3) 0.5080(3) 0.1973(2) 0.0247(15) Uani 1 1 d . . .
C7 C 0.7732(3) 0.4988(3) 0.1669(2) 0.0263(16) Uani 1 1 d . . .
C8 C 0.8098(3) 0.4431(3) 0.1613(2) 0.0372(18) Uani 1 1 d . . .
H8A H 0.8082 0.4048 0.1763 0.045 Uiso 1 1 calc R . .
C9 C 0.8468(4) 0.4572(3) 0.1303(3) 0.047(2) Uani 1 1 d . . .
H9A H 0.8764 0.4305 0.1202 0.056 Uiso 1 1 calc R . .
C10 C 0.6691(4) 0.4032(4) 0.2855(3) 0.079(3) Uani 1 1 d . . .
H10D H 0.6965 0.3696 0.2783 0.119 Uiso 1 1 calc R . .
H10E H 0.6296 0.3870 0.2831 0.119 Uiso 1 1 calc R . .
H10F H 0.6762 0.4167 0.3134 0.119 Uiso 1 1 calc R . .
C1' C 0.5637(3) 0.6352(3) 0.2116(2) 0.0284(17) Uani 1 1 d . . .
C2' C 0.6098(2) 0.6232(3) 0.23955(19) 0.0225(15) Uani 1 1 d . . .
C3' C 0.6085(3) 0.6541(3) 0.2772(2) 0.0324(17) Uani 1 1 d . . .
H3'A H 0.6372 0.6437 0.2965 0.039 Uiso 1 1 calc R . .
C4' C 0.5663(3) 0.6998(4) 0.2875(2) 0.0390(19) Uani 1 1 d . . .
C5' C 0.5200(3) 0.7107(3) 0.2597(2) 0.0358(19) Uani 1 1 d . . .
H5'A H 0.4906 0.7403 0.2663 0.043 Uiso 1 1 calc R . .
C6' C 0.5173(3) 0.6778(3) 0.2225(2) 0.0242(16) Uani 1 1 d . . .
C7' C 0.4639(3) 0.6814(3) 0.1976(2) 0.0336(18) Uani 1 1 d . . .
C8' C 0.4230(3) 0.7305(4) 0.1922(2) 0.042(2) Uani 1 1 d . . .
H8'A H 0.4253 0.7723 0.2026 0.051 Uiso 1 1 calc R . .
C9' C 0.3781(3) 0.7053(4) 0.1683(3) 0.048(2) Uani 1 1 d . . .
H9'A H 0.3446 0.7269 0.1590 0.058 Uiso 1 1 calc R . .
C10' C 0.5645(4) 0.7318(4) 0.3294(2) 0.052(2) Uani 1 1 d . . .
H10A H 0.5323 0.7619 0.3305 0.078 Uiso 1 1 calc R . .
H10B H 0.6009 0.7544 0.3341 0.078 Uiso 1 1 calc R . .
H10C H 0.5593 0.6994 0.3503 0.078 Uiso 1 1 calc R . .
O2 O 0.62582(16) 0.71815(18) 0.14995(12) 0.0199(10) Uani 1 1 d . . .
O2' O 0.62819(19) 0.74599(18) 0.04828(14) 0.0275(11) Uani 1 1 d . . .
N3 N 0.6596(2) 0.7826(2) 0.22345(17) 0.0278(13) Uani 1 1 d . . .
N4 N 0.6822(2) 0.7987(3) 0.26048(16) 0.0305(14) Uani 1 1 d . . .
N3' N 0.6301(3) 0.7229(3) -0.0335(2) 0.0503(18) Uani 1 1 d . . .
N4' N 0.6500(3) 0.7102(3) -0.07187(18) 0.0485(18) Uani 1 1 d . . .
H4'A H 0.6720 0.7363 -0.0856 0.058 Uiso 1 1 calc R . .
C11 C 0.5828(3) 0.7655(3) 0.1480(2) 0.0269(16) Uani 1 1 d . . .
C12 C 0.5443(3) 0.7632(3) 0.1141(2) 0.0342(18) Uani 1 1 d . . .
C13 C 0.5024(3) 0.8134(4) 0.1091(2) 0.041(2) Uani 1 1 d . . .
H13A H 0.4773 0.8127 0.0864 0.049 Uiso 1 1 calc R . .
C14 C 0.4980(3) 0.8643(4) 0.1376(3) 0.046(2) Uani 1 1 d . . .
C15 C 0.5354(3) 0.8638(3) 0.1703(2) 0.0389(19) Uani 1 1 d . . .
H15B H 0.5322 0.8971 0.1895 0.047 Uiso 1 1 calc R . .
C16 C 0.5786(3) 0.8161(3) 0.1770(2) 0.0264(16) Uani 1 1 d . . .
C17 C 0.6142(3) 0.8225(3) 0.2138(2) 0.0255(16) Uani 1 1 d . . .
C18 C 0.6083(3) 0.8654(3) 0.2468(2) 0.0350(18) Uani 1 1 d . . .
H18A H 0.5804 0.8981 0.2496 0.042 Uiso 1 1 calc R . .
C19 C 0.6514(3) 0.8499(3) 0.2740(2) 0.0376(19) Uani 1 1 d . . .
H19A H 0.6587 0.8717 0.2985 0.045 Uiso 1 1 calc R . .
C20 C 0.4523(4) 0.9173(4) 0.1309(3) 0.070(3) Uani 1 1 d . . .
H20D H 0.4546 0.9481 0.1529 0.105 Uiso 1 1 calc R . .
H20E H 0.4136 0.8985 0.1303 0.105 Uiso 1 1 calc R . .
H20F H 0.4600 0.9386 0.1052 0.105 Uiso 1 1 calc R . .
C11' C 0.5803(3) 0.7097(4) 0.0493(2) 0.0374(19) Uani 1 1 d . . .
C12' C 0.5416(3) 0.7137(3) 0.0833(2) 0.0313(18) Uani 1 1 d . . .
C13' C 0.4915(3) 0.6736(4) 0.0841(2) 0.043(2) Uani 1 1 d . . .
H13B H 0.4654 0.6763 0.1061 0.052 Uiso 1 1 calc R . .
C14' C 0.4801(3) 0.6291(4) 0.0519(3) 0.049(2) Uani 1 1 d . . .
C15' C 0.5172(3) 0.6291(4) 0.0191(2) 0.043(2) Uani 1 1 d . . .
H15A H 0.5095 0.6007 -0.0025 0.052 Uiso 1 1 calc R . .
C16' C 0.5657(3) 0.6690(3) 0.0161(2) 0.0353(18) Uani 1 1 d . . .
C17' C 0.5982(3) 0.6702(4) -0.0226(3) 0.043(2) Uani 1 1 d . . .
C18' C 0.5989(4) 0.6261(4) -0.0554(2) 0.048(2) Uani 1 1 d . . .
H18B H 0.5804 0.5859 -0.0561 0.058 Uiso 1 1 calc R . .
C19' C 0.6320(4) 0.6536(4) -0.0863(2) 0.050(2) Uani 1 1 d . . .
H19B H 0.6401 0.6360 -0.1120 0.060 Uiso 1 1 calc R . .
C20' C 0.4261(4) 0.5843(5) 0.0554(3) 0.072(3) Uani 1 1 d . . .
H20A H 0.4235 0.5576 0.0314 0.109 Uiso 1 1 calc R . .
H20B H 0.3910 0.6100 0.0578 0.109 Uiso 1 1 calc R . .
H20C H 0.4301 0.5575 0.0794 0.109 Uiso 1 1 calc R . .
O3 O 0.74954(18) 0.72411(18) 0.13637(13) 0.0233(10) Uani 1 1 d . . .
O3' O 0.74904(18) 0.70143(19) 0.23478(12) 0.0243(10) Uani 1 1 d . . .
N5 N 0.7214(2) 0.8151(2) 0.07554(17) 0.0319(14) Uani 1 1 d . . .
N6 N 0.7018(3) 0.8458(3) 0.0413(2) 0.0492(18) Uani 1 1 d . . .
N5' N 0.7525(3) 0.6498(3) 0.31063(17) 0.0356(15) Uani 1 1 d . . .
N6' N 0.7298(3) 0.6258(3) 0.34601(18) 0.0441(17) Uani 1 1 d . . .
H6'A H 0.7104 0.6476 0.3640 0.053 Uiso 1 1 calc R . .
C21 C 0.7930(3) 0.7669(3) 0.1472(2) 0.0240(16) Uani 1 1 d . . .
C22 C 0.8348(3) 0.7488(3) 0.1769(2) 0.0258(16) Uani 1 1 d . . .
C23 C 0.8763(3) 0.7931(3) 0.1901(2) 0.0346(18) Uani 1 1 d . . .
H23A H 0.9026 0.7807 0.2106 0.041 Uiso 1 1 calc R . .
C24 C 0.8804(3) 0.8544(3) 0.1745(2) 0.0354(18) Uani 1 1 d . . .
C25 C 0.8406(3) 0.8717(3) 0.1440(2) 0.0374(19) Uani 1 1 d . . .
H25A H 0.8427 0.9134 0.1333 0.045 Uiso 1 1 calc R . .
C26 C 0.7974(3) 0.8298(3) 0.1285(2) 0.0268(16) Uani 1 1 d . . .
C27 C 0.7631(3) 0.8508(3) 0.0938(2) 0.0272(16) Uani 1 1 d . . .
C28 C 0.7670(3) 0.9091(3) 0.0719(2) 0.046(2) Uani 1 1 d . . .
H28A H 0.7903 0.9448 0.0782 0.055 Uiso 1 1 calc R . .
C29 C 0.7296(4) 0.9024(4) 0.0397(2) 0.049(2) Uani 1 1 d . . .
H29A H 0.7241 0.9332 0.0192 0.058 Uiso 1 1 calc R . .
C30 C 0.9282(3) 0.8999(3) 0.1900(3) 0.051(2) Uani 1 1 d . . .
H30A H 0.9257 0.9403 0.1756 0.076 Uiso 1 1 calc R . .
H30B H 0.9662 0.8808 0.1853 0.076 Uiso 1 1 calc R . .
H30C H 0.9229 0.9072 0.2190 0.076 Uiso 1 1 calc R . .
C21' C 0.7973(3) 0.6652(3) 0.2276(2) 0.0239(16) Uani 1 1 d . . .
C22' C 0.8380(3) 0.6842(3) 0.1961(2) 0.0214(15) Uani 1 1 d . . .
C23' C 0.8876(3) 0.6456(3) 0.1899(2) 0.0258(16) Uani 1 1 d . . .
H23B H 0.9142 0.6570 0.1694 0.031 Uiso 1 1 calc R . .
C24' C 0.8988(3) 0.5897(3) 0.2136(2) 0.0289(17) Uani 1 1 d . . .
C25' C 0.8615(3) 0.5740(3) 0.2443(2) 0.0316(17) Uani 1 1 d . . .
H25B H 0.8693 0.5377 0.2604 0.038 Uiso 1 1 calc R . .
C26' C 0.8110(3) 0.6116(3) 0.2525(2) 0.0264(16) Uani 1 1 d . . .
C27' C 0.7780(3) 0.5999(3) 0.2905(2) 0.0308(17) Uani 1 1 d . . .
C28' C 0.7721(3) 0.5447(4) 0.3149(2) 0.046(2) Uani 1 1 d . . .
H28B H 0.7860 0.5034 0.3089 0.056 Uiso 1 1 calc R . .
C29' C 0.7424(4) 0.5630(4) 0.3484(3) 0.056(2) Uani 1 1 d . . .
H29B H 0.7321 0.5360 0.3701 0.068 Uiso 1 1 calc R . .
C30' C 0.9540(3) 0.5499(3) 0.2043(2) 0.043(2) Uani 1 1 d . . .
H30D H 0.9559 0.5138 0.2228 0.064 Uiso 1 1 calc R . .
H30E H 0.9883 0.5765 0.2078 0.064 Uiso 1 1 calc R . .
H30F H 0.9523 0.5345 0.1765 0.064 Uiso 1 1 calc R . .
O4 O 0.67941(18) 0.64059(18) 0.09098(12) 0.0235(10) Uani 1 1 d . . .
N7 N 0.5893(2) 0.5508(2) 0.10252(16) 0.0267(13) Uani 1 1 d . . .
N8 N 0.5426(2) 0.5155(3) 0.11664(17) 0.0311(14) Uani 1 1 d . . .
C31 C 0.6879(3) 0.6092(3) 0.05441(19) 0.0210(14) Uani 1 1 d . . .
C32 C 0.7279(3) 0.6353(3) 0.0262(2) 0.0342(17) Uani 1 1 d . . .
H32A H 0.7462 0.6743 0.0324 0.041 Uiso 1 1 calc R . .
C33 C 0.7411(3) 0.6053(4) -0.0108(2) 0.0401(19) Uani 1 1 d . . .
H33A H 0.7677 0.6243 -0.0289 0.048 Uiso 1 1 calc R . .
C34 C 0.7148(3) 0.5471(4) -0.0207(2) 0.0394(19) Uani 1 1 d . . .
C35 C 0.6744(3) 0.5232(3) 0.0061(2) 0.0324(18) Uani 1 1 d . . .
H35A H 0.6556 0.4848 -0.0010 0.039 Uiso 1 1 calc R . .
C36 C 0.6587(3) 0.5516(3) 0.0439(2) 0.0265(16) Uani 1 1 d . . .
C37 C 0.6112(3) 0.5232(3) 0.0687(2) 0.0293(17) Uani 1 1 d . . .
C38 C 0.5789(3) 0.4663(3) 0.0611(2) 0.040(2) Uani 1 1 d . . .
H38A H 0.5849 0.4364 0.0402 0.048 Uiso 1 1 calc R . .
C39 C 0.5360(3) 0.4645(3) 0.0917(2) 0.0377(19) Uani 1 1 d . . .
H39A H 0.5072 0.4328 0.0944 0.045 Uiso 1 1 calc R . .
C40 C 0.7290(4) 0.5158(4) -0.0619(2) 0.063(3) Uani 1 1 d . . .
H40A H 0.7082 0.4755 -0.0642 0.094 Uiso 1 1 calc R . .
H40B H 0.7707 0.5080 -0.0637 0.094 Uiso 1 1 calc R . .
H40C H 0.7171 0.5441 -0.0838 0.094 Uiso 1 1 calc R . .

loop_
_atom_site_aniso_label
_atom_site_aniso_U_11
_atom_site_aniso_U_22
_atom_site_aniso_U_33
_atom_site_aniso_U_23
_atom_site_aniso_U_13
_atom_site_aniso_U_12
Cu1 0.0285(4) 0.0235(4) 0.0237(4) 0.0031(4) 0.0009(4) -0.0062(4)
Cu2 0.0257(4) 0.0196(4) 0.0208(4) -0.0016(4) 0.0009(4) 0.0013(4)
Cu3 0.0259(4) 0.0220(4) 0.0202(4) -0.0009(4) 0.0028(4) -0.0040(4)
Cu4 0.0275(4) 0.0216(4) 0.0254(5) -0.0005(4) 0.0062(4) -0.0001(4)
Cu5 0.0389(5) 0.0347(5) 0.0250(5) -0.0049(4) 0.0013(4) 0.0008(4)
Cu6 0.0270(5) 0.0324(5) 0.0331(5) -0.0042(4) 0.0057(4) -0.0072(4)
Cu7 0.0650(7) 0.0439(6) 0.0319(5) 0.0094(5) -0.0005(5) -0.0143(5)
Cl1 0.0554(13) 0.0540(12) 0.0281(10) -0.0111(10) 0.0046(10) 0.0055(10)
Cl2 0.0389(11) 0.0431(11) 0.0611(14) -0.0122(11) 0.0140(11) -0.0166(9)
Cl3 0.0540(13) 0.0527(12) 0.0452(12) 0.0002(11) 0.0146(11) -0.0043(10)
Cl4 0.179(3) 0.0705(16) 0.0407(14) 0.0045(13) 0.0213(18) -0.0582(18)
O1W 0.096(5) 0.097(5) 0.101(6) 0.017(5) -0.028(5) 0.015(4)
O1 0.024(2) 0.017(2) 0.019(2) 0.0027(19) -0.004(2) -0.0021(18)
O1' 0.026(2) 0.028(2) 0.016(2) -0.003(2) 0.000(2) -0.005(2)
N1 0.028(3) 0.026(3) 0.024(3) -0.005(3) 0.003(3) -0.001(3)
N2 0.047(4) 0.039(4) 0.034(4) 0.001(3) 0.018(3) -0.001(3)
N1' 0.020(3) 0.045(4) 0.044(4) 0.006(3) 0.002(3) 0.003(3)
N2' 0.019(3) 0.073(5) 0.057(5) -0.006(4) -0.008(3) -0.003(3)
C1 0.023(3) 0.018(3) 0.022(4) -0.001(3) -0.004(3) -0.002(3)
C2 0.023(4) 0.026(4) 0.026(4) 0.004(3) 0.001(3) -0.003(3)
C3 0.034(4) 0.023(4) 0.032(4) 0.008(3) 0.005(4) -0.002(3)
C4 0.043(5) 0.033(4) 0.036(5) 0.017(4) -0.003(4) -0.004(4)
C5 0.036(4) 0.023(4) 0.041(5) 0.005(4) -0.005(4) 0.005(3)
C6 0.028(4) 0.017(3) 0.028(4) -0.004(3) 0.000(4) -0.006(3)
C7 0.024(4) 0.021(3) 0.033(4) -0.008(3) -0.003(4) 0.002(3)
C8 0.044(4) 0.031(4) 0.037(5) 0.002(4) 0.005(4) 0.005(4)
C9 0.054(5) 0.028(4) 0.058(6) -0.006(4) 0.000(5) 0.022(4)
C10 0.090(7) 0.056(6) 0.092(8) 0.049(6) 0.038(6) 0.020(5)
C1' 0.030(4) 0.017(3) 0.038(4) 0.006(3) 0.017(4) -0.004(3)
C2' 0.009(3) 0.038(4) 0.020(4) 0.010(3) -0.001(3) -0.004(3)
C3' 0.040(4) 0.034(4) 0.023(4) 0.002(3) 0.006(4) 0.006(4)
C4' 0.046(5) 0.047(5) 0.024(4) -0.003(4) 0.018(4) -0.017(4)
C5' 0.030(4) 0.030(4) 0.048(5) -0.004(4) 0.020(4) -0.002(3)
C6' 0.021(4) 0.020(3) 0.031(4) -0.005(3) 0.004(3) -0.002(3)
C7' 0.031(4) 0.028(4) 0.042(5) 0.004(4) 0.021(4) -0.003(3)
C8' 0.037(4) 0.035(4) 0.056(5) 0.009(4) 0.016(4) 0.000(4)
C9' 0.027(4) 0.052(5) 0.066(6) 0.014(5) -0.003(4) 0.004(4)
C10' 0.060(5) 0.062(5) 0.034(5) -0.020(5) 0.010(4) 0.000(5)
O2 0.016(2) 0.017(2) 0.027(3) 0.001(2) 0.009(2) 0.0034(18)
O2' 0.030(3) 0.016(2) 0.036(3) 0.008(2) 0.015(2) -0.007(2)
N3 0.029(3) 0.023(3) 0.031(3) 0.002(3) -0.002(3) -0.001(3)
N4 0.043(4) 0.030(3) 0.019(3) -0.008(3) -0.006(3) -0.003(3)
N3' 0.066(5) 0.049(4) 0.036(4) 0.009(3) 0.010(4) -0.016(4)
N4' 0.073(5) 0.050(4) 0.022(4) 0.008(3) 0.007(4) -0.021(4)
C11 0.031(4) 0.027(4) 0.023(4) 0.013(3) 0.007(3) 0.000(3)
C12 0.033(4) 0.035(4) 0.035(5) 0.006(4) 0.002(4) 0.004(4)
C13 0.034(4) 0.049(5) 0.039(5) -0.001(4) 0.006(4) 0.013(4)
C14 0.043(5) 0.035(4) 0.060(6) 0.015(4) 0.007(5) 0.023(4)
C15 0.047(5) 0.032(4) 0.037(5) 0.001(4) 0.016(4) 0.010(4)
C16 0.025(4) 0.026(4) 0.029(4) 0.014(3) 0.009(3) 0.000(3)
C17 0.028(4) 0.017(3) 0.032(4) -0.003(3) 0.002(4) -0.005(3)
C18 0.050(5) 0.016(3) 0.039(5) -0.007(4) 0.012(4) 0.009(3)
C19 0.053(5) 0.027(4) 0.033(5) -0.014(4) 0.005(4) 0.001(4)
C20 0.065(6) 0.063(6) 0.081(7) 0.022(6) 0.010(6) 0.037(5)
C11' 0.048(5) 0.034(4) 0.030(4) 0.010(4) -0.008(4) 0.012(4)
C12' 0.028(4) 0.034(4) 0.032(4) 0.016(4) -0.010(4) -0.007(3)
C13' 0.051(5) 0.054(5) 0.026(4) 0.013(4) -0.005(4) 0.001(4)
C14' 0.044(5) 0.060(5) 0.042(5) 0.007(5) -0.007(4) -0.014(4)
C15' 0.045(5) 0.066(5) 0.019(4) 0.014(4) -0.008(4) -0.010(4)
C16' 0.046(5) 0.037(4) 0.023(4) 0.005(4) 0.004(4) -0.014(4)
C17' 0.050(5) 0.041(5) 0.038(5) 0.003(4) -0.006(4) -0.005(4)
C18' 0.060(6) 0.045(5) 0.040(5) -0.003(5) -0.004(4) -0.013(4)
C19' 0.068(6) 0.050(5) 0.031(5) -0.002(4) -0.003(5) -0.017(5)
C20' 0.068(6) 0.096(7) 0.054(6) 0.003(6) 0.003(5) -0.054(6)
O3 0.026(2) 0.018(2) 0.025(3) 0.001(2) 0.002(2) -0.0076(19)
O3' 0.030(2) 0.023(2) 0.020(2) -0.006(2) 0.006(2) 0.001(2)
N5 0.044(4) 0.025(3) 0.026(3) 0.017(3) -0.020(3) -0.008(3)
N6 0.057(4) 0.046(4) 0.045(4) 0.022(4) -0.005(4) -0.027(3)
N5' 0.038(4) 0.047(4) 0.021(3) 0.003(3) -0.002(3) 0.000(3)
N6' 0.050(4) 0.054(4) 0.028(4) 0.016(3) 0.012(3) 0.016(4)
C21 0.022(4) 0.027(4) 0.023(4) 0.000(3) 0.011(3) 0.000(3)
C22 0.023(4) 0.022(4) 0.032(4) 0.000(3) 0.009(3) -0.005(3)
C23 0.032(4) 0.031(4) 0.041(5) 0.013(4) -0.009(4) -0.002(3)
C24 0.040(4) 0.023(4) 0.043(5) 0.000(4) -0.003(4) -0.009(3)
C25 0.047(5) 0.019(4) 0.046(5) 0.009(4) -0.004(4) -0.011(4)
C26 0.025(4) 0.029(4) 0.026(4) -0.007(3) 0.002(3) -0.009(3)
C27 0.028(4) 0.026(4) 0.028(4) 0.000(3) -0.001(4) -0.003(3)
C28 0.057(5) 0.039(4) 0.040(5) 0.016(4) -0.005(5) -0.026(4)
C29 0.059(6) 0.044(5) 0.043(5) 0.021(4) -0.007(5) -0.006(4)
C30 0.058(5) 0.037(4) 0.056(6) -0.002(4) -0.034(5) -0.020(4)
C21' 0.025(4) 0.019(3) 0.027(4) -0.009(3) -0.010(3) -0.006(3)
C22' 0.023(3) 0.020(3) 0.021(4) -0.003(3) -0.008(3) -0.001(3)
C23' 0.015(3) 0.031(4) 0.032(4) -0.007(3) 0.004(3) -0.008(3)
C24' 0.021(4) 0.023(4) 0.043(5) -0.006(4) -0.007(4) -0.008(3)
C25' 0.043(4) 0.023(4) 0.029(4) -0.001(3) -0.010(4) -0.003(3)
C26' 0.024(4) 0.021(3) 0.034(4) 0.000(3) 0.002(4) -0.011(3)
C27' 0.033(4) 0.032(4) 0.027(4) 0.002(4) -0.003(4) 0.001(3)
C28' 0.050(5) 0.047(5) 0.042(5) 0.006(4) -0.013(5) 0.008(4)
C29' 0.066(6) 0.067(6) 0.036(5) 0.026(5) 0.003(5) -0.005(5)
C30' 0.046(5) 0.029(4) 0.054(5) -0.005(4) -0.003(4) 0.011(4)
O4 0.033(3) 0.021(2) 0.016(2) -0.004(2) 0.003(2) -0.0035(19)
N7 0.026(3) 0.028(3) 0.026(3) -0.005(3) 0.004(3) 0.002(3)
N8 0.031(3) 0.030(3) 0.032(4) -0.003(3) 0.014(3) -0.009(3)
C31 0.027(4) 0.021(3) 0.015(3) 0.003(3) -0.003(3) 0.005(3)
C32 0.038(4) 0.041(4) 0.024(4) -0.005(4) -0.003(4) -0.009(4)
C33 0.038(5) 0.048(5) 0.035(5) 0.001(4) 0.006(4) -0.011(4)
C34 0.055(5) 0.040(5) 0.023(4) -0.002(4) 0.004(4) 0.006(4)
C35 0.040(4) 0.025(4) 0.032(4) -0.010(3) 0.004(4) -0.005(3)
C36 0.035(4) 0.025(4) 0.019(4) -0.002(3) -0.001(3) 0.001(3)
C37 0.032(4) 0.026(4) 0.030(4) 0.000(3) 0.006(4) -0.001(3)
C38 0.050(5) 0.030(4) 0.041(5) -0.024(4) -0.001(4) -0.007(4)
C39 0.036(4) 0.038(4) 0.039(5) -0.009(4) 0.003(4) -0.019(4)
C40 0.094(7) 0.063(6) 0.031(5) -0.013(5) 0.018(5) 0.011(5)

loop_
_atom_type_symbol
_atom_type_description
_atom_type_scat_dispersion_real
_atom_type_scat_dispersion_imag
_atom_type_scat_source
C C 0.0033 0.0016 'International Tables Vol C Tables 4.2.6.8 and 6.1.1.4'
H H 0.0000 0.0000 'International Tables Vol C Tables 4.2.6.8 and 6.1.1.4'
N N 0.0061 0.0033 'International Tables Vol C Tables 4.2.6.8 and 6.1.1.4'
O O 0.0106 0.0060 'International Tables Vol C Tables 4.2.6.8 and 6.1.1.4'
Cl Cl 0.1484 0.1585 'International Tables Vol C Tables 4.2.6.8 and 6.1.1.4'
Cu Cu 0.3201 1.2651 'International Tables Vol C Tables 4.2.6.8 and 6.1.1.4'

loop_
_geom_angle_atom_site_label_1
_geom_angle_atom_site_label_2
_geom_angle_atom_site_label_3
_geom_angle
_geom_angle_site_symmetry_1
_geom_angle_site_symmetry_3
_geom_angle_publ_flag
N5 Cu1 O4 160.3(2) . . ?
N5 Cu1 O2' 88.8(2) . . ?
O4 Cu1 O2' 91.76(16) . . ?
N5 Cu1 O3 92.5(2) . . ?
O4 Cu1 O3 88.67(16) . . ?
O2' Cu1 O3 174.68(17) . . ?
N3 Cu2 O3' 86.9(2) . . ?
N3 Cu2 O1 166.0(2) . . ?
O3' Cu2 O1 92.24(16) . . ?
N3 Cu2 O2 93.0(2) . . ?
O3' Cu2 O2 173.76(17) . . ?
O1 Cu2 O2 89.33(16) . . ?
N3 Cu2 O3 116.35(18) . . ?
O3' Cu2 O3 94.96(15) . . ?
O1 Cu2 O3 77.68(15) . . ?
O2 Cu2 O3 79.47(15) . . ?
N7 Cu3 O1' 87.8(2) . . ?
N7 Cu3 O4 92.1(2) . . ?
O1' Cu3 O4 168.53(17) . . ?
N7 Cu3 O2 165.6(2) . . ?
O1' Cu3 O2 94.03(16) . . ?
O4 Cu3 O2 88.90(16) . . ?
N7 Cu3 O1 116.53(18) . . ?
O1' Cu3 O1 91.04(15) . . ?
O4 Cu3 O1 78.73(15) . . ?
O2 Cu3 O1 77.75(14) . . ?
N1 Cu4 O3 173.7(2) . . ?
N1 Cu4 O1 89.73(19) . . ?
O3 Cu4 O1 87.65(16) . . ?
N1 Cu4 Cl3 93.09(17) . . ?
O3 Cu4 Cl3 89.70(13) . . ?
O1 Cu4 Cl3 176.78(13) . . ?
O3' Cu5 N4 87.0(2) . . ?
O3' Cu5 N5' 87.4(2) . . ?
N4 Cu5 N5' 158.2(2) . . ?
O3' Cu5 Cl1 163.49(14) . . ?
N4 Cu5 Cl1 98.19(17) . . ?
N5' Cu5 Cl1 93.14(18) . . ?
O1' Cu6 N8 86.8(2) . . ?
O1' Cu6 N1' 87.1(2) . . ?
N8 Cu6 N1' 152.7(2) . . ?
O1' Cu6 Cl2 163.50(14) . . ?
N8 Cu6 Cl2 97.81(17) . . ?
N1' Cu6 Cl2 95.59(18) . . ?
O2' Cu7 N6 85.5(2) . . ?
O2' Cu7 N3' 86.9(2) . . ?
N6 Cu7 N3' 160.1(3) . . ?
O2' Cu7 Cl4 173.70(16) . . ?
N6 Cu7 Cl4 94.87(19) . . ?
N3' Cu7 Cl4 90.68(19) . . ?
O2' Cu7 O1W 90.2(2) . . ?
N6 Cu7 O1W 99.6(3) . . ?
N3' Cu7 O1W 98.9(3) . . ?
Cl4 Cu7 O1W 95.9(2) . . ?
C1 O1 Cu2 120.6(4) . . ?
C1 O1 Cu4 126.8(4) . . ?
Cu2 O1 Cu4 101.00(16) . . ?
C1 O1 Cu3 110.1(3) . . ?
Cu2 O1 Cu3 88.74(14) . . ?
Cu4 O1 Cu3 101.75(16) . . ?
C1' O1' Cu3 121.4(4) . . ?
C1' O1' Cu6 121.5(4) . . ?
Cu3 O1' Cu6 114.0(2) . . ?
N2 N1 C7 106.6(5) . . ?
N2 N1 Cu4 122.7(4) . . ?
C7 N1 Cu4 129.7(4) . . ?
C9 N2 N1 111.2(6) . . ?
C7' N1' N2' 106.3(6) . . ?
C7' N1' Cu6 128.1(5) . . ?
N2' N1' Cu6 121.0(5) . . ?
C9' N2' N1' 111.6(6) . . ?
O1 C1 C2 120.0(5) . . ?
O1 C1 C6 122.3(6) . . ?
C2 C1 C6 117.7(6) . . ?
C3 C2 C1 120.4(6) . . ?
C3 C2 C2' 115.0(6) . . ?
C1 C2 C2' 124.6(6) . . ?
C2 C3 C4 122.6(6) . . ?
C5 C4 C3 116.1(6) . . ?
C5 C4 C10 121.0(7) . . ?
C3 C4 C10 122.9(7) . . ?
C4 C5 C6 124.8(6) . . ?
C5 C6 C7 117.7(6) . . ?
C5 C6 C1 118.4(6) . . ?
C7 C6 C1 123.9(6) . . ?
N1 C7 C6 124.9(6) . . ?
N1 C7 C8 107.7(6) . . ?
C6 C7 C8 127.4(6) . . ?
C9 C8 C7 106.3(7) . . ?
N2 C9 C8 108.1(7) . . ?
O1' C1' C2' 120.5(6) . . ?
O1' C1' C6' 119.5(6) . . ?
C2' C1' C6' 119.9(6) . . ?
C3' C2' C1' 118.3(6) . . ?
C3' C2' C2 120.0(6) . . ?
C1' C2' C2 120.2(6) . . ?
C2' C3' C4' 123.0(7) . . ?
C5' C4' C3' 118.1(7) . . ?
C5' C4' C10' 119.3(7) . . ?
C3' C4' C10' 122.2(7) . . ?
C6' C5' C4' 121.0(6) . . ?
C5' C6' C1' 119.3(6) . . ?
C5' C6' C7' 119.6(6) . . ?
C1' C6' C7' 120.7(6) . . ?
N1' C7' C8' 109.2(7) . . ?
N1' C7' C6' 119.0(6) . . ?
C8' C7' C6' 131.6(7) . . ?
C9' C8' C7' 106.8(7) . . ?
N2' C9' C8' 106.1(7) . . ?
C11 O2 Cu2 126.4(4) . . ?
C11 O2 Cu3 124.0(4) . . ?
Cu2 O2 Cu3 102.15(17) . . ?
C11' O2' Cu7 125.8(4) . . ?
C11' O2' Cu1 120.3(4) . . ?
Cu7 O2' Cu1 111.7(2) . . ?
N4 N3 C17 110.1(5) . . ?
N4 N3 Cu2 121.3(4) . . ?
C17 N3 Cu2 128.2(5) . . ?
N3 N4 C19 106.8(6) . . ?
N3 N4 Cu5 117.5(4) . . ?
C19 N4 Cu5 132.5(5) . . ?
N4' N3' C17' 105.3(6) . . ?
N4' N3' Cu7 125.0(5) . . ?
C17' N3' Cu7 128.9(5) . . ?
C19' N4' N3' 113.2(6) . . ?
O2 C11 C16 122.8(6) . . ?
O2 C11 C12 116.7(6) . . ?
C16 C11 C12 120.4(6) . . ?
C11 C12 C12' 126.7(6) . . ?
C11 C12 C13 118.9(7) . . ?
C12' C12 C13 114.4(7) . . ?
C14 C13 C12 121.3(7) . . ?
C15 C14 C13 117.8(6) . . ?
C15 C14 C20 122.7(8) . . ?
C13 C14 C20 119.5(8) . . ?
C14 C15 C16 124.0(7) . . ?
C11 C16 C15 117.6(7) . . ?
C11 C16 C17 125.6(6) . . ?
C15 C16 C17 116.8(7) . . ?
N3 C17 C18 106.4(6) . . ?
N3 C17 C16 123.8(6) . . ?
C18 C17 C16 129.7(6) . . ?
C19 C18 C17 106.3(6) . . ?
N4 C19 C18 110.3(6) . . ?
O2' C11' C12' 119.8(7) . . ?
O2' C11' C16' 120.9(7) . . ?
C12' C11' C16' 119.2(7) . . ?
C13' C12' C11' 118.7(7) . . ?
C13' C12' C12 116.4(7) . . ?
C11' C12' C12 124.1(6) . . ?
C12' C13' C14' 121.2(7) . . ?
C15' C14' C13' 117.8(7) . . ?
C15' C14' C20' 123.5(8) . . ?
C13' C14' C20' 118.7(7) . . ?
C14' C15' C16' 123.3(8) . . ?
C15' C16' C11' 119.4(7) . . ?
C15' C16' C17' 118.3(7) . . ?
C11' C16' C17' 122.2(7) . . ?
N3' C17' C18' 108.6(7) . . ?
N3' C17' C16' 120.6(7) . . ?
C18' C17' C16' 130.5(7) . . ?
C19' C18' C17' 106.9(7) . . ?
N4' C19' C18' 106.0(7) . . ?
C21 O3 Cu4 118.6(4) . . ?
C21 O3 Cu1 126.5(4) . . ?
Cu4 O3 Cu1 102.89(18) . . ?
C21 O3 Cu2 109.1(3) . . ?
Cu4 O3 Cu2 90.74(15) . . ?
Cu1 O3 Cu2 101.99(17) . . ?
C21' O3' Cu5 122.7(4) . . ?
C21' O3' Cu2 121.2(4) . . ?
Cu5 O3' Cu2 114.7(2) . . ?
C27 N5 N6 109.7(5) . . ?
C27 N5 Cu1 129.7(4) . . ?
N6 N5 Cu1 120.6(4) . . ?
C29 N6 N5 106.7(6) . . ?
C29 N6 Cu7 133.4(6) . . ?
N5 N6 Cu7 118.3(4) . . ?
N6' N5' C27' 107.0(6) . . ?
N6' N5' Cu5 122.8(5) . . ?
C27' N5' Cu5 128.0(5) . . ?
C29' N6' N5' 109.0(6) . . ?
O3 C21 C22 119.3(6) . . ?
O3 C21 C26 121.7(6) . . ?
C22 C21 C26 119.0(6) . . ?
C23 C22 C21 119.8(6) . . ?
C23 C22 C22' 115.8(6) . . ?
C21 C22 C22' 124.4(6) . . ?
C24 C23 C22 123.1(7) . . ?
C23 C24 C25 117.3(6) . . ?
C23 C24 C30 119.9(7) . . ?
C25 C24 C30 122.8(6) . . ?
C26 C25 C24 123.5(6) . . ?
C25 C26 C27 118.3(6) . . ?
C25 C26 C21 117.1(6) . . ?
C27 C26 C21 124.5(6) . . ?
N5 C27 C28 107.0(6) . . ?
N5 C27 C26 124.4(6) . . ?
C28 C27 C26 128.5(6) . . ?
C29 C28 C27 105.3(6) . . ?
N6 C29 C28 111.0(7) . . ?
O3' C21' C26' 121.1(6) . . ?
O3' C21' C22' 119.7(6) . . ?
C26' C21' C22' 119.0(6) . . ?
C23' C22' C21' 117.8(6) . . ?
C23' C22' C22 119.8(6) . . ?
C21' C22' C22 121.2(6) . . ?
C22' C23' C24' 122.3(6) . . ?
C25' C24' C23' 119.3(6) . . ?
C25' C24' C30' 122.0(6) . . ?
C23' C24' C30' 118.7(6) . . ?
C24' C25' C26' 121.0(6) . . ?
C21' C26' C25' 120.4(6) . . ?
C21' C26' C27' 120.2(6) . . ?
C25' C26' C27' 118.8(6) . . ?
N5' C27' C28' 108.0(6) . . ?
N5' C27' C26' 120.0(6) . . ?
C28' C27' C26' 131.6(7) . . ?
C29' C28' C27' 106.2(7) . . ?
N6' C29' C28' 109.7(7) . . ?
C31 O4 Cu1 116.0(4) . . ?
C31 O4 Cu3 126.9(4) . . ?
Cu1 O4 Cu3 104.63(18) . . ?
C37 N7 N8 109.6(5) . . ?
C37 N7 Cu3 129.2(5) . . ?
N8 N7 Cu3 121.2(4) . . ?
C39 N8 N7 107.8(5) . . ?
C39 N8 Cu6 133.5(5) . . ?
N7 N8 Cu6 117.1(4) . . ?
O4 C31 C32 118.5(5) . . ?
O4 C31 C36 123.3(6) . . ?
C32 C31 C36 118.2(6) . . ?
C33 C32 C31 122.5(6) . . ?
C32 C33 C34 119.9(7) . . ?
C35 C34 C33 117.4(7) . . ?
C35 C34 C40 123.6(7) . . ?
C33 C34 C40 118.9(7) . . ?
C34 C35 C36 125.3(6) . . ?
C35 C36 C31 116.7(6) . . ?
C35 C36 C37 119.8(6) . . ?
C31 C36 C37 123.4(6) . . ?
N7 C37 C38 108.0(6) . . ?
N7 C37 C36 123.5(6) . . ?
C38 C37 C36 128.3(6) . . ?
C39 C38 C37 105.1(6) . . ?
N8 C39 C38 109.5(6) . . ?

loop_
_geom_bond_atom_site_label_1
_geom_bond_atom_site_label_2
_geom_bond_distance
_geom_bond_site_symmetry_2
_geom_bond_publ_flag
Cu1 N5 1.865(5) . ?
Cu1 O4 1.956(4) . ?
Cu1 O2' 1.990(5) . ?
Cu1 O3 2.011(4) . ?
Cu2 N3 1.917(5) . ?
Cu2 O3' 1.947(4) . ?
Cu2 O1 1.994(4) . ?
Cu2 O2 1.999(4) . ?
Cu2 O3 2.418(4) . ?
Cu3 N7 1.904(5) . ?
Cu3 O1' 1.938(4) . ?
Cu3 O4 1.964(4) . ?
Cu3 O2 2.004(4) . ?
Cu3 O1 2.436(4) . ?
Cu4 N1 1.901(5) . ?
Cu4 O3 1.959(4) . ?
Cu4 O1 2.063(4) . ?
Cu4 Cl3 2.265(2) . ?
Cu5 O3' 1.923(4) . ?
Cu5 N4 1.933(5) . ?
Cu5 N5' 1.968(6) . ?
Cu5 Cl1 2.240(2) . ?
Cu6 O1' 1.945(4) . ?
Cu6 N8 1.933(5) . ?
Cu6 N1' 1.973(6) . ?
Cu6 Cl2 2.2304(19) . ?
Cu7 O2' 1.958(4) . ?
Cu7 N6 1.964(6) . ?
Cu7 N3' 1.969(7) . ?
Cu7 Cl4 2.317(2) . ?
Cu7 O1W 2.337(7) . ?
O1 C1 1.364(7) . ?
O1' C1' 1.362(8) . ?
N1 N2 1.354(7) . ?
N1 C7 1.342(8) . ?
N2 C9 1.330(8) . ?
N1' C7' 1.326(8) . ?
N1' N2' 1.361(7) . ?
N2' C9' 1.324(9) . ?
C1 C2 1.404(8) . ?
C1 C6 1.424(8) . ?
C2 C3 1.393(8) . ?
C2 C2' 1.486(9) . ?
C3 C4 1.382(9) . ?
C4 C5 1.367(9) . ?
C4 C10 1.524(9) . ?
C5 C6 1.389(9) . ?
C6 C7 1.451(9) . ?
C7 C8 1.430(9) . ?
C8 C9 1.344(10) . ?
C1' C2' 1.408(9) . ?
C1' C6' 1.417(8) . ?
C2' C3' 1.380(9) . ?
C3' C4' 1.386(10) . ?
C4' C5' 1.403(10) . ?
C4' C10' 1.516(10) . ?
C5' C6' 1.389(9) . ?
C6' C7' 1.457(9) . ?
C7' C8' 1.385(9) . ?
C8' C9' 1.383(10) . ?
O2 C11 1.383(7) . ?
O2' C11' 1.321(8) . ?
N3 N4 1.350(7) . ?
N3 C17 1.356(8) . ?
N4 C19 1.342(8) . ?
N3' N4' 1.352(8) . ?
N3' C17' 1.355(9) . ?
N4' C19' 1.326(9) . ?
C11 C16 1.412(9) . ?
C11 C12 1.405(9) . ?
C12 C12' 1.434(10) . ?
C12 C13 1.417(9) . ?
C13 C14 1.406(10) . ?
C14 C15 1.360(10) . ?
C14 C20 1.523(10) . ?
C15 C16 1.407(9) . ?
C16 C17 1.450(9) . ?
C17 C18 1.397(9) . ?
C18 C19 1.356(9) . ?
C11' C12' 1.413(10) . ?
C11' C16' 1.407(10) . ?
C12' C13' 1.404(9) . ?
C13' C14' 1.418(10) . ?
C14' C15' 1.357(10) . ?
C14' C20' 1.539(10) . ?
C15' C16' 1.378(9) . ?
C16' C17' 1.458(10) . ?
C17' C18' 1.403(10) . ?
C18' C19' 1.377(10) . ?
O3 C21 1.370(7) . ?
O3' C21' 1.347(7) . ?
N5 C27 1.339(8) . ?
N5 N6 1.358(7) . ?
N6 C29 1.330(9) . ?
N5' N6' 1.354(7) . ?
N5' C27' 1.353(8) . ?
N6' C29' 1.331(9) . ?
C21 C22 1.405(9) . ?
C21 C26 1.439(9) . ?
C22 C23 1.381(9) . ?
C22 C22' 1.477(8) . ?
C23 C24 1.369(8) . ?
C24 C25 1.386(9) . ?
C24 C30 1.520(9) . ?
C25 C26 1.402(9) . ?
C26 C27 1.435(9) . ?
C27 C28 1.404(9) . ?
C28 C29 1.356(10) . ?
C21' C26' 1.408(9) . ?
C21' C22' 1.431(9) . ?
C22' C23' 1.393(8) . ?
C23' C24' 1.411(9) . ?
C24' C25' 1.348(9) . ?
C24' C30' 1.528(9) . ?
C25' C26' 1.409(9) . ?
C26' C27' 1.465(9) . ?
C27' C28' 1.395(9) . ?
C28' C29' 1.335(10) . ?
O4 C31 1.368(7) . ?
N7 C37 1.335(8) . ?
N7 N8 1.365(7) . ?
N8 C39 1.338(8) . ?
C31 C32 1.399(9) . ?
C31 C36 1.403(8) . ?
C32 C33 1.386(9) . ?
C33 C34 1.382(10) . ?
C34 C35 1.357(9) . ?
C34 C40 1.522(9) . ?
C35 C36 1.406(9) . ?
C36 C37 1.469(9) . ?
C37 C38 1.407(9) . ?
C38 C39 1.392(9) . ?
